data_7063730
loop_
_publ_author_name
'Slobodskaia, Serafima S.'
'Efimov, Nikolay N.'
'Galkina, Alina S.'
'Tsebrikova, Galina S.'
'Ilyukhin, Andrey B.'
'Ivanova, Irina S.'
'Baulin, Vladimir E.'
'Tsivadze, Aslan Yu.'

_publ_section_title
;
 Magnetic properties of 3D lanthanide complexes with
 1,3-bis(diphenylphosphoryl)-2-oxapropane: the slow magnetic relaxation of
 Yb3+ compounds
;
_journal_issue 18
_journal_name_full 'New Journal of Chemistry'
_journal_page_first 7451
_journal_page_last 7458
_journal_paper_doi 10.1039/D5NJ00123D
_journal_volume 49
_journal_year 2025
_chemical_absolute_configuration ad
_chemical_formula_moiety 'C78 H72 Dy0.06 N6 O27 P6 Y1.94, 6.68(H2 O)'
_chemical_formula_sum 'C78 H85.36 Dy0.06 N6 O34.68 P6 Y1.94'
_chemical_formula_weight 2029.54
_space_group_IT_number 220
_space_group_name_Hall 'I -4bd 2c 3'
_space_group_name_H-M_alt 'I -4 3 d'
_symmetry_cell_setting cubic
_symmetry_Int_Tables_number 220
_symmetry_space_group_name_Hall 'I -4bd 2c 3'
_symmetry_space_group_name_H-M 'I -4 3 d'
_atom_sites_solution_hydrogens geom
_audit_conform_dict_location ftp://ftp.iucr.org/pub/cif_core.dic
_audit_conform_dict_name cif_core.dic
_audit_conform_dict_version 2.4.5
_audit_creation_date 2022-10-23T21:16:43-00:00
_audit_creation_method 'WinGX routine CIF_UPDATE'
_audit_update_record
;
2024-11-18 deposited with the CCDC.	2025-04-01 downloaded from the CCDC.
;
_cell_angle_alpha 90
_cell_angle_beta 90
_cell_angle_gamma 90
_cell_formula_units_Z 8
_cell_length_a 26.4345(11)
_cell_length_b 26.4345(11)
_cell_length_c 26.4345(11)
_cell_measurement_reflns_used 9757
_cell_measurement_temperature 100(2)
_cell_measurement_theta_max 29.58
_cell_measurement_theta_min 2.18
_cell_volume 18472.0(13)
_computing_cell_refinement 'Bruker SAINT'
_computing_data_collection 'Bruker APEX3'
_computing_data_reduction 'Bruker SAINT'
_computing_molecular_graphics 'Bruker SHELXTL'
_computing_publication_material 'Bruker SHELXTL'
_computing_structure_refinement 'SHELXL-2018/3 (Sheldrick, 2018)'
_computing_structure_solution 'SHELXS-2018 (Sheldrick, 2015)'
_diffrn_ambient_temperature 100(2)
_diffrn_measured_fraction_theta_full 0.998
_diffrn_measured_fraction_theta_max 0.999
_diffrn_measurement_device_type 'Bruker APEX-3 CCD'
_diffrn_measurement_method '\f and \w scans'
_diffrn_radiation_monochromator graphite
_diffrn_radiation_type MoK\a
_diffrn_radiation_wavelength 0.71073
_diffrn_reflns_av_R_equivalents 0.0793
_diffrn_reflns_av_unetI/netI 0.0205
_diffrn_reflns_Laue_measured_fraction_full 0.998
_diffrn_reflns_Laue_measured_fraction_max 0.999
_diffrn_reflns_limit_h_max 37
_diffrn_reflns_limit_h_min -37
_diffrn_reflns_limit_k_max 37
_diffrn_reflns_limit_k_min -37
_diffrn_reflns_limit_l_max 37
_diffrn_reflns_limit_l_min -37
_diffrn_reflns_number 178307
_diffrn_reflns_point_group_measured_fraction_full 0.999
_diffrn_reflns_point_group_measured_fraction_max 0.999
_diffrn_reflns_theta_full 25.242
_diffrn_reflns_theta_max 30.507
_diffrn_reflns_theta_min 2.436
_diffrn_standards_number 0
_exptl_absorpt_coefficient_mu 1.45
_exptl_absorpt_correction_T_max 0.7461
_exptl_absorpt_correction_T_min 0.6446
_exptl_absorpt_correction_type multi-scan
_exptl_absorpt_process_details
;
 SADABS 2016/2: Krause, L., Herbst-Irmer, R., Sheldrick G.M. & Stalke D.,
 J. Appl. Cryst. 48 (2015) 3-10
;
_exptl_crystal_colour colourless
_exptl_crystal_density_diffrn 1.46
_exptl_crystal_description block
_exptl_crystal_F_000 8339
_exptl_crystal_preparation 'Magnetic properties'
_exptl_crystal_size_max 0.32
_exptl_crystal_size_mid 0.28
_exptl_crystal_size_min 0.16
_refine_diff_density_max 0.308
_refine_diff_density_min -0.305
_refine_diff_density_rms 0.047
_refine_ls_abs_structure_details
;
 Flack x determined using 1991 quotients [(I+)-(I-)]/[(I+)+(I-)]
 (Parsons, Flack and Wagner, Acta Cryst. B69 (2013) 249-259).
;
_refine_ls_abs_structure_Flack -0.0209(15)
_refine_ls_extinction_method none
_refine_ls_goodness_of_fit_ref 1.132
_refine_ls_hydrogen_treatment constr
_refine_ls_matrix_type full
_refine_ls_number_parameters 204
_refine_ls_number_reflns 4722
_refine_ls_number_restraints 0
_refine_ls_restrained_S_all 1.132
_refine_ls_R_factor_all 0.0283
_refine_ls_R_factor_gt 0.0259
_refine_ls_shift/su_max 0
_refine_ls_shift/su_mean 0
_refine_ls_structure_factor_coef Fsqd
_refine_ls_weighting_details
;
w=1/[\s^2^(Fo^2^)+(0.0300P)^2^+10.0000P] where P=(Fo^2^+2Fc^2^)/3
;
_refine_ls_weighting_scheme calc
_refine_ls_wR_factor_gt 0.0599
_refine_ls_wR_factor_ref 0.0608
_reflns_Friedel_coverage 0.889
_reflns_Friedel_fraction_full 0.999
_reflns_Friedel_fraction_max 1
_reflns_number_gt 4509
_reflns_number_total 4722
_reflns_threshold_expression 'I > 2\s(I)'
_cod_data_source_file d5nj00123d2.cif
_cod_data_source_block 4_100K
_cod_depositor_comments 'Adding full bibliography for 7063724--7063730.cif.'
_cod_original_cell_volume 18472(2)
_cod_database_code 7063730
_shelx_estimated_absorpt_t_min 0.654
_shelx_estimated_absorpt_t_max 0.801

loop_
_symmetry_equiv_pos_as_xyz
'x, y, z'
'-x+1/2, -y, z+1/2'
'-x, y+1/2, -z+1/2'
'x+1/2, -y+1/2, -z'
'z, x, y'
'z+1/2, -x+1/2, -y'
'-z+1/2, -x, y+1/2'
'-z, x+1/2, -y+1/2'
'y, z, x'
'-y, z+1/2, -x+1/2'
'y+1/2, -z+1/2, -x'
'-y+1/2, -z, x+1/2'
'y+1/4, x+1/4, z+1/4'
'-y+1/4, -x+3/4, z+3/4'
'y+3/4, -x+1/4, -z+3/4'
'-y+3/4, x+3/4, -z+1/4'
'x+1/4, z+1/4, y+1/4'
'-x+3/4, z+3/4, -y+1/4'
'-x+1/4, -z+3/4, y+3/4'
'x+3/4, -z+1/4, -y+3/4'
'z+1/4, y+1/4, x+1/4'
'z+3/4, -y+1/4, -x+3/4'
'-z+3/4, y+3/4, -x+1/4'
'-z+1/4, -y+3/4, x+3/4'
'x+1/2, y+1/2, z+1/2'
'-x+1, -y+1/2, z+1'
'-x+1/2, y+1, -z+1'
'x+1, -y+1, -z+1/2'
'z+1/2, x+1/2, y+1/2'
'z+1, -x+1, -y+1/2'
'-z+1, -x+1/2, y+1'
'-z+1/2, x+1, -y+1'
'y+1/2, z+1/2, x+1/2'
'-y+1/2, z+1, -x+1'
'y+1, -z+1, -x+1/2'
'-y+1, -z+1/2, x+1'
'y+3/4, x+3/4, z+3/4'
'-y+3/4, -x+5/4, z+5/4'
'y+5/4, -x+3/4, -z+5/4'
'-y+5/4, x+5/4, -z+3/4'
'x+3/4, z+3/4, y+3/4'
'-x+5/4, z+5/4, -y+3/4'
'-x+3/4, -z+5/4, y+5/4'
'x+5/4, -z+3/4, -y+5/4'
'z+3/4, y+3/4, x+3/4'
'z+5/4, -y+3/4, -x+5/4'
'-z+5/4, y+5/4, -x+3/4'
'-z+3/4, -y+5/4, x+5/4'

loop_
_atom_site_label
_atom_site_type_symbol
_atom_site_fract_x
_atom_site_fract_y
_atom_site_fract_z
_atom_site_U_iso_or_equiv
_atom_site_adp_type
_atom_site_occupancy
_atom_site_site_symmetry_order
_atom_site_calc_flag
_atom_site_refinement_flags_posn
_atom_site_refinement_flags_adp
_atom_site_refinement_flags_occupancy
_atom_site_disorder_assembly
_atom_site_disorder_group
Y1 Y 0.05995(2) -0.05995(2) 0.44005(2) 0.01012(7) Uani 0.972 3 d S T P . .
Dy1 Dy 0.05995(2) -0.05995(2) 0.44005(2) 0.01012(7) Uani 0.028 3 d S T P . .
P1 P 0.01877(2) -0.15192(2) 0.34159(2) 0.01273(10) Uani 1 1 d . . . . .
O1 O 0.03606(6) -0.10777(6) 0.37301(6) 0.0154(3) Uani 1 1 d . . . . .
O2 O 0 -0.25 0.35182(8) 0.0170(4) Uani 1 2 d S T P . .
O3 O 0.12426(6) -0.02511(7) 0.49972(6) 0.0199(3) Uani 1 1 d . . . . .
O4 O 0.05198(7) -0.04707(7) 0.53098(6) 0.0207(3) Uani 1 1 d . . . . .
O5 O 0.11314(9) -0.02443(8) 0.58145(7) 0.0334(4) Uani 1 1 d . . . . .
N1 N 0.09702(8) -0.03178(8) 0.53879(7) 0.0198(4) Uani 1 1 d . . . . .
C1 C 0.06105(9) -0.16602(8) 0.29075(8) 0.0169(4) Uani 1 1 d . . . . .
C2 C 0.09988(9) -0.20121(9) 0.29696(10) 0.0216(5) Uani 1 1 d . . . . .
H2A H 0.103205 -0.219266 0.327856 0.026 Uiso 1 1 calc R U . . .
C3 C 0.13378(11) -0.20966(10) 0.25743(11) 0.0287(6) Uani 1 1 d . . . . .
H3A H 0.160227 -0.233681 0.261333 0.034 Uiso 1 1 calc R U . . .
C4 C 0.12902(12) -0.18315(11) 0.21253(11) 0.0332(6) Uani 1 1 d . . . . .
H4A H 0.152139 -0.189265 0.185712 0.04 Uiso 1 1 calc R U . . .
C5 C 0.09094(12) -0.14788(12) 0.20636(11) 0.0331(6) Uani 1 1 d . . . . .
H5A H 0.088207 -0.129632 0.175516 0.04 Uiso 1 1 calc R U . . .
C6 C 0.05664(11) -0.13905(10) 0.24521(9) 0.0251(5) Uani 1 1 d . . . . .
H6A H 0.03036 -0.114912 0.240974 0.03 Uiso 1 1 calc R U . . .
C7 C -0.04278(8) -0.14159(8) 0.31526(8) 0.0157(4) Uani 1 1 d . . . . .
C8 C -0.06033(10) -0.17106(9) 0.27495(9) 0.0209(4) Uani 1 1 d . . . . .
H8A H -0.039377 -0.196503 0.260633 0.025 Uiso 1 1 calc R U . . .
C9 C -0.10888(10) -0.16277(9) 0.25597(9) 0.0234(5) Uani 1 1 d . . . . .
H9A H -0.120932 -0.182431 0.228405 0.028 Uiso 1 1 calc R U . . .
C10 C -0.13941(10) -0.12617(10) 0.27707(10) 0.0248(5) Uani 1 1 d . . . . .
H10A H -0.17237 -0.120616 0.263856 0.03 Uiso 1 1 calc R U . . .
C11 C -0.12236(9) -0.09747(10) 0.31736(10) 0.0264(5) Uani 1 1 d . . . . .
H11A H -0.14386 -0.072699 0.332058 0.032 Uiso 1 1 calc R U . . .
C12 C -0.07375(9) -0.10475(9) 0.33650(9) 0.0215(5) Uani 1 1 d . . . . .
H12A H -0.061867 -0.084689 0.363851 0.026 Uiso 1 1 calc R U . . .
C13 C 0.01394(8) -0.20762(8) 0.38184(8) 0.0151(4) Uani 1 1 d . . . . .
H13A H 0.046826 -0.214126 0.398522 0.018 Uiso 1 1 calc R U . . .
H13B H -0.011792 -0.201876 0.408439 0.018 Uiso 1 1 calc R U . . .
O101 O -0.0514(3) -0.2160(3) 0.5235(3) 0.0405(15) Uiso 0.33 1 d . . P A -1
O102 O -0.0121(4) -0.2388(4) 0.5511(4) 0.038(2) Uiso 0.22 1 d . . P B -2
O103 O -0.0309(4) -0.2439(4) 0.5159(4) 0.043(2) Uiso 0.23 1 d . . P C -3
O104 O -0.0208(8) -0.2217(9) 0.1466(8) 0.059(5) Uiso 0.15 1 d . . P D -4
O105 O -0.0110(4) -0.2519(5) 0.1901(4) 0.044(3) Uiso 0.22 1 d . . P E -5
O107 O -0.0138(8) -0.2463(12) 0.1490(8) 0.058(6) Uiso 0.13 1 d . . P F -6

loop_
_atom_site_aniso_label
_atom_site_aniso_U_11
_atom_site_aniso_U_22
_atom_site_aniso_U_33
_atom_site_aniso_U_23
_atom_site_aniso_U_13
_atom_site_aniso_U_12
Y1 0.01012(7) 0.01012(7) 0.01012(7) -0.00005(6) 0.00005(6) 0.00005(6)
Dy1 0.01012(7) 0.01012(7) 0.01012(7) -0.00005(6) 0.00005(6) 0.00005(6)
P1 0.0144(2) 0.0112(2) 0.0126(2) -0.00046(18) -0.00170(18) -0.00195(18)
O1 0.0162(7) 0.0138(7) 0.0164(7) -0.0020(5) -0.0025(6) -0.0017(6)
O2 0.0258(12) 0.0111(10) 0.0143(10) 0 0 -0.0043(8)
O3 0.0195(8) 0.0229(8) 0.0174(8) -0.0041(6) -0.0009(6) -0.0020(6)
O4 0.0216(8) 0.0251(9) 0.0155(7) -0.0013(6) 0.0032(6) 0.0012(6)
O5 0.0451(12) 0.0387(11) 0.0165(9) -0.0075(8) -0.0113(8) 0.0039(9)
N1 0.0269(10) 0.0172(9) 0.0151(9) -0.0034(7) -0.0028(7) 0.0042(8)
C1 0.0179(10) 0.0153(10) 0.0175(10) -0.0032(8) 0.0011(8) -0.0033(8)
C2 0.0207(11) 0.0186(11) 0.0254(12) -0.0021(8) 0.0028(9) -0.0030(8)
C3 0.0256(13) 0.0228(12) 0.0378(15) -0.0066(11) 0.0108(11) -0.0024(10)
C4 0.0382(15) 0.0303(14) 0.0313(14) -0.0088(11) 0.0186(11) -0.0082(11)
C5 0.0421(17) 0.0348(15) 0.0225(13) 0.0037(11) 0.0093(11) -0.0077(12)
C6 0.0292(13) 0.0247(12) 0.0215(11) 0.0029(9) 0.0027(10) -0.0024(10)
C7 0.0155(9) 0.0179(10) 0.0139(10) 0.0018(7) -0.0026(7) -0.0044(7)
C8 0.0248(11) 0.0187(10) 0.0193(11) -0.0007(8) -0.0056(9) -0.0034(9)
C9 0.0257(12) 0.0233(12) 0.0210(11) 0.0036(9) -0.0108(9) -0.0087(9)
C10 0.0173(11) 0.0330(14) 0.0239(12) 0.0077(10) -0.0059(9) -0.0068(10)
C11 0.0186(11) 0.0351(14) 0.0256(13) -0.0016(10) -0.0039(9) 0.0037(10)
C12 0.0189(11) 0.0264(12) 0.0192(11) -0.0026(9) -0.0040(8) 0.0007(9)
C13 0.0194(10) 0.0130(9) 0.0128(9) 0.0000(7) -0.0018(8) -0.0034(7)

loop_
_atom_type_symbol
_atom_type_description
_atom_type_scat_dispersion_real
_atom_type_scat_dispersion_imag
_atom_type_scat_source
C C 0.0033 0.0016 'International Tables Vol C Tables 4.2.6.8 and 6.1.1.4'
H H 0 0 'International Tables Vol C Tables 4.2.6.8 and 6.1.1.4'
Y Y -2.7962 3.5667 'International Tables Vol C Tables 4.2.6.8 and 6.1.1.4'
N N 0.0061 0.0033 'International Tables Vol C Tables 4.2.6.8 and 6.1.1.4'
O O 0.0106 0.006 'International Tables Vol C Tables 4.2.6.8 and 6.1.1.4'
P P 0.1023 0.0942 'International Tables Vol C Tables 4.2.6.8 and 6.1.1.4'
Dy Dy -0.1892 4.4098 'International Tables Vol C Tables 4.2.6.8 and 6.1.1.4'

loop_
_geom_angle_atom_site_label_1
_geom_angle_atom_site_label_2
_geom_angle_atom_site_label_3
_geom_angle
_geom_angle_site_symmetry_1
_geom_angle_site_symmetry_3
_geom_angle_publ_flag
O1 Y1 O1 86.40(6) . 7 ?
O1 Y1 O1 86.41(6) . 10_545 ?
O1 Y1 O1 86.41(6) 7 10_545 ?
O1 Y1 O4 125.36(6) . 10_545 ?
O1 Y1 O4 83.26(6) 7 10_545 ?
O1 Y1 O4 145.60(6) 10_545 10_545 ?
O1 Y1 O4 83.26(6) . 7 ?
O1 Y1 O4 145.60(6) 7 7 ?
O1 Y1 O4 125.37(6) 10_545 7 ?
O4 Y1 O4 76.39(6) 10_545 7 ?
O1 Y1 O4 145.60(6) . . ?
O1 Y1 O4 125.37(6) 7 . ?
O1 Y1 O4 83.26(6) 10_545 . ?
O4 Y1 O4 76.39(6) 10_545 . ?
O4 Y1 O4 76.39(6) 7 . ?
O1 Y1 O3 152.87(6) . . ?
O1 Y1 O3 73.56(5) 7 . ?
O1 Y1 O3 74.48(6) 10_545 . ?
O4 Y1 O3 71.12(6) 10_545 . ?
O4 Y1 O3 123.48(6) 7 . ?
O4 Y1 O3 51.96(6) . . ?
O1 Y1 O3 74.49(6) . 7 ?
O1 Y1 O3 152.87(6) 7 7 ?
O1 Y1 O3 73.56(5) 10_545 7 ?
O4 Y1 O3 123.48(6) 10_545 7 ?
O4 Y1 O3 51.96(6) 7 7 ?
O4 Y1 O3 71.12(6) . 7 ?
O3 Y1 O3 116.66(2) . 7 ?
O1 Y1 O3 73.56(5) . 10_545 ?
O1 Y1 O3 74.48(6) 7 10_545 ?
O1 Y1 O3 152.87(6) 10_545 10_545 ?
O4 Y1 O3 51.96(6) 10_545 10_545 ?
O4 Y1 O3 71.12(6) 7 10_545 ?
O4 Y1 O3 123.48(6) . 10_545 ?
O3 Y1 O3 116.67(2) . 10_545 ?
O3 Y1 O3 116.67(2) 7 10_545 ?
O1 Y1 N1 161.04(6) . . ?
O1 Y1 N1 99.62(6) 7 . ?
O1 Y1 N1 76.13(6) 10_545 . ?
O4 Y1 N1 73.42(6) 10_545 . ?
O4 Y1 N1 100.73(6) 7 . ?
O4 Y1 N1 25.99(6) . . ?
O3 Y1 N1 26.06(6) . . ?
O3 Y1 N1 93.24(6) 7 . ?
O3 Y1 N1 125.34(6) 10_545 . ?
O1 Y1 N1 76.13(6) . 7 ?
O1 Y1 N1 161.04(6) 7 7 ?
O1 Y1 N1 99.62(6) 10_545 7 ?
O4 Y1 N1 100.73(6) 10_545 7 ?
O4 Y1 N1 25.99(6) 7 7 ?
O4 Y1 N1 73.42(6) . 7 ?
O3 Y1 N1 125.34(6) . 7 ?
O3 Y1 N1 26.06(6) 7 7 ?
O3 Y1 N1 93.24(6) 10_545 7 ?
N1 Y1 N1 99.28(5) . 7 ?
O1 Y1 N1 99.62(6) . 10_545 ?
O1 Y1 N1 76.13(6) 7 10_545 ?
O1 Y1 N1 161.04(6) 10_545 10_545 ?
O4 Y1 N1 25.99(6) 10_545 10_545 ?
O4 Y1 N1 73.42(6) 7 10_545 ?
O4 Y1 N1 100.73(6) . 10_545 ?
O3 Y1 N1 93.24(6) . 10_545 ?
O3 Y1 N1 125.34(6) 7 10_545 ?
O3 Y1 N1 26.06(6) 10_545 10_545 ?
N1 Y1 N1 99.28(5) . 10_545 ?
N1 Y1 N1 99.28(5) 7 10_545 ?
O1 P1 C1 112.77(10) . . ?
O1 P1 C7 111.87(10) . . ?
C1 P1 C7 107.92(11) . . ?
O1 P1 C13 109.04(9) . . ?
C1 P1 C13 108.34(10) . . ?
C7 P1 C13 106.66(10) . . ?
P1 O1 Y1 161.70(10) . . ?
C13 O2 C13 112.1(2) . 26_444 ?
N1 O3 Y1 94.40(13) . . ?
N1 O4 Y1 97.09(13) . . ?
O5 N1 O3 122.0(2) . . ?
O5 N1 O4 121.8(2) . . ?
O3 N1 O4 116.19(19) . . ?
O5 N1 Y1 174.20(17) . . ?
O3 N1 Y1 59.55(11) . . ?
O4 N1 Y1 56.92(11) . . ?
C2 C1 C6 120.0(2) . . ?
C2 C1 P1 120.71(18) . . ?
C6 C1 P1 119.15(18) . . ?
C3 C2 C1 119.4(2) . . ?
C3 C2 H2A 120.3 . . ?
C1 C2 H2A 120.3 . . ?
C4 C3 C2 120.2(3) . . ?
C4 C3 H3A 119.9 . . ?
C2 C3 H3A 119.9 . . ?
C5 C4 C3 120.6(2) . . ?
C5 C4 H4A 119.7 . . ?
C3 C4 H4A 119.7 . . ?
C4 C5 C6 120.1(3) . . ?
C4 C5 H5A 120 . . ?
C6 C5 H5A 120 . . ?
C5 C6 C1 119.6(3) . . ?
C5 C6 H6A 120.2 . . ?
C1 C6 H6A 120.2 . . ?
C12 C7 C8 120.1(2) . . ?
C12 C7 P1 119.00(17) . . ?
C8 C7 P1 120.82(18) . . ?
C9 C8 C7 119.4(2) . . ?
C9 C8 H8A 120.3 . . ?
C7 C8 H8A 120.3 . . ?
C10 C9 C8 120.2(2) . . ?
C10 C9 H9A 119.9 . . ?
C8 C9 H9A 119.9 . . ?
C9 C10 C11 120.4(2) . . ?
C9 C10 H10A 119.8 . . ?
C11 C10 H10A 119.8 . . ?
C10 C11 C12 120.3(2) . . ?
C10 C11 H11A 119.9 . . ?
C12 C11 H11A 119.9 . . ?
C7 C12 C11 119.5(2) . . ?
C7 C12 H12A 120.2 . . ?
C11 C12 H12A 120.2 . . ?
O2 C13 P1 109.23(14) . . ?
O2 C13 H13A 109.8 . . ?
P1 C13 H13A 109.8 . . ?
O2 C13 H13B 109.8 . . ?
P1 C13 H13B 109.8 . . ?
H13A C13 H13B 108.3 . . ?

loop_
_geom_bond_atom_site_label_1
_geom_bond_atom_site_label_2
_geom_bond_distance
_geom_bond_site_symmetry_2
_geom_bond_publ_flag
Y1 O1 2.2665(15) . ?
Y1 O1 2.2665(15) 7 ?
Y1 O1 2.2665(15) 10_545 ?
Y1 O4 2.4369(17) 10_545 ?
Y1 O4 2.4369(17) 7 ?
Y1 O4 2.4369(17) . ?
Y1 O3 2.4952(17) . ?
Y1 O3 2.4952(16) 7 ?
Y1 O3 2.4952(16) 10_545 ?
Y1 N1 2.886(2) . ?
Y1 N1 2.886(2) 7 ?
Y1 N1 2.886(2) 10_545 ?
P1 O1 1.5036(16) . ?
P1 C1 1.787(2) . ?
P1 C7 1.791(2) . ?
P1 C13 1.821(2) . ?
O2 C13 1.421(2) . ?
O2 C13 1.422(2) 26_444 ?
O3 N1 1.271(3) . ?
O4 N1 1.274(3) . ?
O5 N1 1.221(3) . ?
C1 C2 1.395(3) . ?
C1 C6 1.404(3) . ?
C2 C3 1.395(4) . ?
C2 H2A 0.95 . ?
C3 C4 1.384(4) . ?
C3 H3A 0.95 . ?
C4 C5 1.382(4) . ?
C4 H4A 0.95 . ?
C5 C6 1.390(4) . ?
C5 H5A 0.95 . ?
C6 H6A 0.95 . ?
C7 C12 1.391(3) . ?
C7 C8 1.399(3) . ?
C8 C9 1.395(3) . ?
C8 H8A 0.95 . ?
C9 C10 1.378(4) . ?
C9 H9A 0.95 . ?
C10 C11 1.383(4) . ?
C10 H10A 0.95 . ?
C11 C12 1.395(3) . ?
C11 H11A 0.95 . ?
C12 H12A 0.95 . ?
C13 H13A 0.99 . ?
C13 H13B 0.99 . ?
